data_2238462
loop_
_publ_author_name
'Sethuram, M.'
'Bhargavi, G.'
'Dhandapani, M.'
'Amirthaganesan, G.'
'NizamMohideen, M.'

_publ_section_title
;
 <i>N</i>^2^-(4-Methoxysalicylidene)arginine hemihydrate
;
_journal_coeditor_code ZS2267
_journal_issue 8
_journal_name_full 'Acta Crystallographica Section E'
_journal_page_first o1301
_journal_page_last o1302
_journal_paper_doi 10.1107/S1600536813019727
_journal_volume 69
_journal_year 2013
_chemical_formula_iupac 'C14 H20 N4 O4, 0.5H2 O'
_chemical_formula_moiety 'C14 H20 N4 O4, 0.5(H2 O)'
_chemical_formula_sum 'C14 H21 N4 O4.5'
_chemical_formula_weight 317.35
_chemical_name_common
;
<i>N</i>^2^-(4-Methoxysalicylidene)arginine hemihydrate
;
_chemical_name_systematic
'(2<i>S</i>)-5-{[Amino(iminiumyl)methyl]amino}-2-{[(1<i>Z</i>)-4-methoxy-2-oxidobenzylidene]azaniumyl}pentanoate hemihydrate'
_space_group_IT_number 4
_symmetry_cell_setting monoclinic
_symmetry_space_group_name_Hall 'P 2yb'
_symmetry_space_group_name_H-M 'P 1 21 1'
_atom_sites_solution_hydrogens geom
_atom_sites_solution_primary direct
_atom_sites_solution_secondary difmap
_audit_creation_method SHELXL-97
_cell_angle_alpha 90.00
_cell_angle_beta 102.688(2)
_cell_angle_gamma 90.00
_cell_formula_units_Z 4
_cell_length_a 10.1828(11)
_cell_length_b 10.3414(11)
_cell_length_c 15.5542(16)
_cell_measurement_reflns_used 3158
_cell_measurement_temperature 293(2)
_cell_measurement_theta_max 31.2
_cell_measurement_theta_min 2.5
_cell_volume 1597.9(3)
_computing_cell_refinement 'APEX2 and SAINT (Bruker, 2004)'
_computing_data_collection 'APEX2 (Bruker, 2004)'
_computing_data_reduction 'SAINT and XPREP (Bruker, 2004)'
_computing_molecular_graphics 'ORTEP-3 for Windows (Farrugia, 2012) and Mercury (Macrae <i>et al.</i>, 2008)'
_computing_publication_material
;
WinGX (Farrugia, 2012) and PLATON (Spek, 2009)
;
_computing_structure_refinement 'SHELXL97 (Sheldrick, 2008)'
_computing_structure_solution 'SHELXS97 (Sheldrick, 2008)'
_diffrn_ambient_temperature 293(2)
_diffrn_measured_fraction_theta_full 1.000
_diffrn_measured_fraction_theta_max 0.956
_diffrn_measurement_device_type
;
Bruker Kappa APEXII CCD-detector
;
_diffrn_measurement_method '\w and \f scans'
_diffrn_radiation_monochromator graphite
_diffrn_radiation_source 'fine-focus sealed tube'
_diffrn_radiation_type MoK\a
_diffrn_radiation_wavelength 0.71073
_diffrn_reflns_av_R_equivalents 0.0360
_diffrn_reflns_av_sigmaI/netI 0.0470
_diffrn_reflns_limit_h_max 13
_diffrn_reflns_limit_h_min -13
_diffrn_reflns_limit_k_max 13
_diffrn_reflns_limit_k_min -13
_diffrn_reflns_limit_l_max 20
_diffrn_reflns_limit_l_min -20
_diffrn_reflns_number 18648
_diffrn_reflns_theta_full 25.50
_diffrn_reflns_theta_max 28.36
_diffrn_reflns_theta_min 2.05
_diffrn_standards_number 0
_exptl_absorpt_coefficient_mu 0.100
_exptl_absorpt_correction_T_max 0.9755
_exptl_absorpt_correction_T_min 0.9707
_exptl_absorpt_correction_type multi-scan
_exptl_absorpt_process_details '(SADABS; Bruker, 2004)'
_exptl_crystal_colour Yellow
_exptl_crystal_density_diffrn 1.319
_exptl_crystal_density_method 'not measured'
_exptl_crystal_description Block
_exptl_crystal_F_000 676
_exptl_crystal_size_max 0.30
_exptl_crystal_size_mid 0.30
_exptl_crystal_size_min 0.25
_refine_diff_density_max 0.251
_refine_diff_density_min -0.209
_refine_ls_abs_structure_details 'Flack (1983), 3448 Friedel pairs'
_refine_ls_abs_structure_Flack 0.1(14)
_refine_ls_extinction_method none
_refine_ls_goodness_of_fit_ref 1.098
_refine_ls_hydrogen_treatment mixed
_refine_ls_matrix_type full
_refine_ls_number_parameters 452
_refine_ls_number_reflns 7483
_refine_ls_number_restraints 14
_refine_ls_restrained_S_all 1.097
_refine_ls_R_factor_all 0.0907
_refine_ls_R_factor_gt 0.0722
_refine_ls_shift/su_max 0.000
_refine_ls_shift/su_mean 0.000
_refine_ls_structure_factor_coef Fsqd
_refine_ls_weighting_details 'calc w=1/[\s^2^(Fo^2^)+(0.0716P)^2^+0.2262P] where P=(Fo^2^+2Fc^2^)/3'
_refine_ls_weighting_scheme calc
_refine_ls_wR_factor_gt 0.1561
_refine_ls_wR_factor_ref 0.1668
_reflns_number_gt 5859
_reflns_number_total 7483
_reflns_threshold_expression I>2\s(I)
_cod_data_source_file zs2267.cif
_cod_data_source_block I
_cod_original_sg_symbol_H-M 'P 21'
_cod_database_code 2238462
_cod_database_fobs_code 2238462

loop_
_symmetry_equiv_pos_as_xyz
'x, y, z'
'-x, y+1/2, -z'

loop_
_atom_site_type_symbol
_atom_site_label
_atom_site_fract_x
_atom_site_fract_y
_atom_site_fract_z
_atom_site_U_iso_or_equiv
_atom_site_adp_type
_atom_site_calc_flag
_atom_site_refinement_flags
_atom_site_occupancy
_atom_site_symmetry_multiplicity
C C1 0.1564(4) 1.2584(4) 0.5422(3) 0.0774(13) Uani d . 1 1
H H1A 0.1669 1.3231 0.5874 0.116 Uiso calc R 1 1
H H1B 0.0660 1.2607 0.5074 0.116 Uiso calc R 1 1
H H1C 0.2185 1.2750 0.5051 0.116 Uiso calc R 1 1
C C2 0.1744(3) 1.0292(4) 0.5285(2) 0.0536(8) Uani d . 1 1
C C3 0.2238(4) 0.9149(4) 0.5704(2) 0.0566(9) Uani d . 1 1
H H3 0.2572 0.9129 0.6310 0.068 Uiso calc R 1 1
C C4 0.2224(3) 0.8064(4) 0.5214(2) 0.0515(8) Uani d . 1 1
H H4 0.2571 0.7303 0.5492 0.062 Uiso calc R 1 1
C C5 0.1703(3) 0.8047(3) 0.4296(2) 0.0444(7) Uani d . 1 1
C C6 0.1152(4) 0.9209(3) 0.3871(2) 0.0487(8) Uani d . 1 1
C C7 0.1196(4) 1.0328(4) 0.4389(2) 0.0559(9) Uani d . 1 1
H H7 0.0853 1.1101 0.4127 0.067 Uiso calc R 1 1
C C8 0.1721(3) 0.6905(3) 0.3831(2) 0.0471(7) Uani d . 1 1
H H8 0.2109 0.6185 0.4146 0.057 Uiso calc R 1 1
C C9 0.1152(3) 0.5543(3) 0.2513(2) 0.0462(7) Uani d . 1 1
H H9 0.2055 0.5167 0.2598 0.055 Uiso calc R 1 1
C C10 0.0613(4) 0.5805(3) 0.1526(2) 0.0499(8) Uani d . 1 1
C C11 0.0248(4) 0.4611(3) 0.2890(2) 0.0521(8) Uani d . 1 1
H H11A 0.0645 0.4484 0.3510 0.063 Uiso calc R 1 1
H H11B -0.0618 0.5025 0.2849 0.063 Uiso calc R 1 1
C C12 0.0006(4) 0.3291(3) 0.2457(2) 0.0496(8) Uani d . 1 1
H H12A -0.0534 0.2779 0.2773 0.059 Uiso calc R 1 1
H H12B -0.0510 0.3401 0.1859 0.059 Uiso calc R 1 1
C C13 0.1279(4) 0.2552(3) 0.2433(2) 0.0524(8) Uani d . 1 1
H H13A 0.1827 0.3057 0.2120 0.063 Uiso calc R 1 1
H H13B 0.1792 0.2420 0.3030 0.063 Uiso calc R 1 1
C C14 0.0664(3) 0.1157(3) 0.1148(2) 0.0474(7) Uani d . 1 1
C C15 0.6713(5) -0.0130(4) 0.0132(3) 0.0757(12) Uani d . 1 1
H H15A 0.6971 -0.0757 -0.0255 0.114 Uiso calc R 1 1
H H15B 0.5757 -0.0169 0.0082 0.114 Uiso calc R 1 1
H H15C 0.7165 -0.0313 0.0728 0.114 Uiso calc R 1 1
C C16 0.6801(4) 0.2145(4) 0.0364(2) 0.0574(9) Uani d . 1 1
C C17 0.7369(4) 0.3301(4) 0.0165(2) 0.0575(9) Uani d . 1 1
H H17 0.7866 0.3324 -0.0270 0.069 Uiso calc R 1 1
C C18 0.7196(4) 0.4378(4) 0.0602(2) 0.0551(8) Uani d . 1 1
H H18 0.7587 0.5146 0.0472 0.066 Uiso calc R 1 1
C C19 0.6423(3) 0.4371(3) 0.1264(2) 0.0494(8) Uani d . 1 1
C C20 0.5796(4) 0.3217(3) 0.1448(2) 0.0573(9) Uani d . 1 1
C C21 0.6024(4) 0.2094(4) 0.0976(2) 0.0631(10) Uani d . 1 1
H H21 0.5639 0.1313 0.1086 0.076 Uiso calc R 1 1
C C22 0.6243(3) 0.5520(3) 0.1693(2) 0.0480(7) Uani d . 1 1
H H22 0.6677 0.6254 0.1550 0.058 Uiso calc R 1 1
C C23 0.5306(4) 0.6853(3) 0.2695(2) 0.0463(7) Uani d . 1 1
H H23 0.6141 0.7357 0.2800 0.056 Uiso calc R 1 1
C C24 0.4951(3) 0.6572(3) 0.3579(2) 0.0470(8) Uani d . 1 1
C C25 0.4207(4) 0.7613(3) 0.2061(2) 0.0532(8) Uani d . 1 1
H H25A 0.4490 0.7738 0.1510 0.064 Uiso calc R 1 1
H H25B 0.3392 0.7097 0.1935 0.064 Uiso calc R 1 1
C C26 0.3882(4) 0.8927(3) 0.2403(2) 0.0550(9) Uani d . 1 1
H H26A 0.3201 0.9348 0.1956 0.066 Uiso calc R 1 1
H H26B 0.3509 0.8803 0.2920 0.066 Uiso calc R 1 1
C C27 0.5096(4) 0.9796(3) 0.2639(2) 0.0582(9) Uani d . 1 1
H H27A 0.5780 0.9366 0.3078 0.070 Uiso calc R 1 1
H H27B 0.5460 0.9925 0.2119 0.070 Uiso calc R 1 1
C C28 0.4773(3) 1.1249(3) 0.3797(2) 0.0456(7) Uani d . 1 1
N N1 0.1241(3) 0.6759(3) 0.29926(18) 0.0476(6) Uani d D 1 1
N N2 0.0979(3) 0.1312(3) 0.20033(17) 0.0545(7) Uani d . 1 1
H H2 0.1009 0.0637 0.2330 0.065 Uiso calc R 1 1
N N3 0.0323(4) -0.0009(3) 0.0810(2) 0.0585(8) Uani d D 1 1
N N4 0.0709(3) 0.2127(3) 0.06010(18) 0.0525(7) Uani d D 1 1
N N5 0.5525(3) 0.5643(3) 0.22704(17) 0.0482(6) Uani d D 1 1
N N6 0.4817(4) 1.1051(3) 0.29785(19) 0.0597(8) Uani d . 1 1
H H6 0.4674 1.1695 0.2620 0.072 Uiso calc R 1 1
N N7 0.4545(3) 1.2428(3) 0.40673(19) 0.0524(7) Uani d D 1 1
N N8 0.4954(4) 1.0294(3) 0.43757(19) 0.0575(8) Uani d D 1 1
O O1 0.1831(3) 1.1333(3) 0.58193(18) 0.0720(8) Uani d . 1 1
O O2 0.0628(3) 0.9232(2) 0.30397(14) 0.0621(7) Uani d . 1 1
O O3 0.0088(3) 0.6877(3) 0.13073(16) 0.0692(8) Uani d . 1 1
O O4 0.0710(3) 0.4893(2) 0.10247(15) 0.0584(6) Uani d . 1 1
O O5 0.7073(3) 0.1124(3) -0.01041(17) 0.0733(8) Uani d . 1 1
O O6 0.5054(3) 0.3186(3) 0.20185(19) 0.0779(9) Uani d . 1 1
O O7 0.5093(3) 0.7516(3) 0.40963(15) 0.0587(6) Uani d . 1 1
O O8 0.4554(3) 0.5477(2) 0.37124(16) 0.0586(6) Uani d . 1 1
O O1W 0.8113(4) 0.8224(5) 0.2043(3) 0.1180(13) Uani d D 1 1
H H1W 0.834(6) 0.892(5) 0.244(4) 0.177 Uiso d D 1 1
H H2W 0.889(4) 0.783(6) 0.194(5) 0.177 Uiso d D 1 1
H H4A 0.081(3) 0.2932(15) 0.082(2) 0.044(9) Uiso d D 1 1
H H7A 0.459(4) 1.306(3) 0.3681(19) 0.058(11) Uiso d D 1 1
H H4B 0.056(4) 0.205(4) 0.0015(7) 0.060(11) Uiso d D 1 1
H H7B 0.461(3) 1.251(3) 0.4649(8) 0.047(9) Uiso d D 1 1
H H8A 0.492(4) 0.9466(15) 0.420(2) 0.055(10) Uiso d D 1 1
H H8B 0.492(4) 1.045(4) 0.4935(10) 0.056(10) Uiso d D 1 1
H H3A 0.021(4) -0.064(3) 0.118(2) 0.065(12) Uiso d D 1 1
H H3B 0.003(3) -0.009(4) 0.0228(8) 0.054(10) Uiso d D 1 1
H H5 0.513(3) 0.493(2) 0.241(2) 0.053(10) Uiso d D 1 1
H H1 0.083(3) 0.744(2) 0.271(2) 0.049(9) Uiso d D 1 1

loop_
_atom_site_aniso_label
_atom_site_aniso_U_11
_atom_site_aniso_U_22
_atom_site_aniso_U_33
_atom_site_aniso_U_12
_atom_site_aniso_U_13
_atom_site_aniso_U_23
C1 0.063(2) 0.064(3) 0.102(3) 0.002(2) 0.011(2) -0.035(3)
C2 0.0496(19) 0.061(2) 0.0531(19) -0.0094(17) 0.0164(15) -0.0168(17)
C3 0.055(2) 0.069(2) 0.0425(17) -0.0028(18) 0.0048(15) -0.0087(18)
C4 0.0464(18) 0.055(2) 0.0472(18) -0.0038(15) -0.0021(14) -0.0025(16)
C5 0.0464(17) 0.0452(17) 0.0428(16) -0.0023(14) 0.0126(14) -0.0029(14)
C6 0.0536(19) 0.0472(19) 0.0475(18) -0.0096(15) 0.0158(15) -0.0057(15)
C7 0.065(2) 0.0477(19) 0.056(2) -0.0052(17) 0.0158(17) -0.0047(16)
C8 0.0481(18) 0.0470(17) 0.0459(17) -0.0023(15) 0.0097(14) 0.0040(15)
C9 0.0590(19) 0.0395(17) 0.0390(16) -0.0023(15) 0.0085(14) -0.0018(13)
C10 0.062(2) 0.048(2) 0.0410(17) -0.0091(16) 0.0149(15) -0.0017(15)
C11 0.075(2) 0.0420(18) 0.0416(17) -0.0030(16) 0.0188(16) 0.0003(14)
C12 0.067(2) 0.0421(17) 0.0416(16) -0.0115(16) 0.0158(15) -0.0018(14)
C13 0.072(2) 0.0427(17) 0.0383(16) -0.0027(17) 0.0039(15) -0.0006(14)
C14 0.0542(19) 0.0400(17) 0.0479(18) 0.0086(15) 0.0110(15) -0.0007(15)
C15 0.092(3) 0.056(2) 0.077(3) 0.007(2) 0.016(2) -0.017(2)
C16 0.074(2) 0.057(2) 0.0395(17) 0.0196(18) 0.0091(16) 0.0011(15)
C17 0.062(2) 0.070(2) 0.0436(18) 0.0046(19) 0.0186(16) -0.0002(17)
C18 0.058(2) 0.058(2) 0.0509(19) -0.0003(17) 0.0150(16) 0.0013(17)
C19 0.0538(19) 0.0484(19) 0.0457(17) 0.0080(15) 0.0103(14) 0.0053(15)
C20 0.085(3) 0.0418(18) 0.0497(19) 0.0124(18) 0.0257(18) 0.0095(16)
C21 0.098(3) 0.0403(18) 0.057(2) 0.0063(19) 0.030(2) 0.0084(16)
C22 0.0561(19) 0.0436(17) 0.0435(16) 0.0008(15) 0.0090(14) 0.0040(14)
C23 0.062(2) 0.0387(16) 0.0384(16) 0.0033(15) 0.0125(14) 0.0014(13)
C24 0.0542(19) 0.0458(19) 0.0395(17) 0.0143(15) 0.0068(14) 0.0091(14)
C25 0.071(2) 0.0432(17) 0.0397(17) 0.0071(17) 0.0006(15) 0.0000(14)
C26 0.077(2) 0.0447(18) 0.0380(17) 0.0116(17) 0.0017(16) 0.0011(14)
C27 0.091(3) 0.0456(18) 0.0443(18) 0.0001(19) 0.0285(18) 0.0043(15)
C28 0.0564(19) 0.0407(17) 0.0414(17) -0.0062(15) 0.0144(14) 0.0009(14)
N1 0.0623(18) 0.0359(14) 0.0433(15) 0.0001(13) 0.0085(13) 0.0033(12)
N2 0.086(2) 0.0386(14) 0.0359(14) 0.0072(14) 0.0062(14) 0.0056(12)
N3 0.090(2) 0.0406(16) 0.0440(17) -0.0011(15) 0.0131(16) -0.0001(14)
N4 0.082(2) 0.0396(15) 0.0363(14) -0.0004(14) 0.0131(14) 0.0004(12)
N5 0.0685(18) 0.0377(14) 0.0424(14) 0.0028(13) 0.0205(13) 0.0037(11)
N6 0.104(2) 0.0340(14) 0.0457(16) 0.0022(15) 0.0258(16) 0.0065(12)
N7 0.0753(19) 0.0424(16) 0.0406(15) -0.0044(14) 0.0153(14) -0.0013(13)
N8 0.093(2) 0.0435(17) 0.0388(15) -0.0007(16) 0.0215(15) 0.0025(13)
O1 0.083(2) 0.0680(18) 0.0646(16) -0.0093(15) 0.0160(14) -0.0276(14)
O2 0.0966(19) 0.0432(13) 0.0405(13) -0.0050(13) 0.0020(12) 0.0025(11)
O3 0.108(2) 0.0544(16) 0.0412(13) 0.0161(15) 0.0071(13) 0.0039(12)
O4 0.0903(19) 0.0466(13) 0.0413(12) -0.0059(13) 0.0210(12) -0.0030(11)
O5 0.107(2) 0.0646(17) 0.0525(15) 0.0202(16) 0.0257(15) -0.0042(13)
O6 0.133(3) 0.0394(13) 0.0811(19) 0.0060(16) 0.0668(19) 0.0087(14)
O7 0.0839(18) 0.0523(14) 0.0415(12) 0.0089(13) 0.0170(12) 0.0003(11)
O8 0.0798(17) 0.0455(14) 0.0527(14) 0.0036(13) 0.0189(12) 0.0084(11)
O1W 0.097(3) 0.116(3) 0.136(4) 0.000(2) 0.015(2) 0.010(3)

loop_
_atom_type_symbol
_atom_type_description
_atom_type_scat_dispersion_real
_atom_type_scat_dispersion_imag
_atom_type_scat_source
C C 0.0033 0.0016 'International Tables Vol C Tables 4.2.6.8 and 6.1.1.4'
H H 0.0000 0.0000 'International Tables Vol C Tables 4.2.6.8 and 6.1.1.4'
N N 0.0061 0.0033 'International Tables Vol C Tables 4.2.6.8 and 6.1.1.4'
O O 0.0106 0.0060 'International Tables Vol C Tables 4.2.6.8 and 6.1.1.4'

loop_
_geom_angle_atom_site_label_1
_geom_angle_atom_site_label_2
_geom_angle_atom_site_label_3
_geom_angle
O1 C1 H1A 109.5
O1 C1 H1B 109.5
H1A C1 H1B 109.5
O1 C1 H1C 109.5
H1A C1 H1C 109.5
H1B C1 H1C 109.5
O1 C2 C7 123.8(4)
O1 C2 C3 114.9(3)
C7 C2 C3 121.3(3)
C4 C3 C2 118.8(3)
C4 C3 H3 120.6
C2 C3 H3 120.6
C3 C4 C5 122.4(3)
C3 C4 H4 118.8
C5 C4 H4 118.8
C8 C5 C4 119.6(3)
C8 C5 C6 121.6(3)
C4 C5 C6 118.8(3)
O2 C6 C7 121.0(3)
O2 C6 C5 121.1(3)
C7 C6 C5 117.9(3)
C2 C7 C6 120.8(4)
C2 C7 H7 119.6
C6 C7 H7 119.6
N1 C8 C5 125.3(3)
N1 C8 H8 117.3
C5 C8 H8 117.3
N1 C9 C11 108.8(3)
N1 C9 C10 109.1(3)
C11 C9 C10 112.3(3)
N1 C9 H9 108.8
C11 C9 H9 108.8
C10 C9 H9 108.8
O4 C10 O3 126.4(3)
O4 C10 C9 115.6(3)
O3 C10 C9 117.9(3)
C12 C11 C9 116.7(3)
C12 C11 H11A 108.1
C9 C11 H11A 108.1
C12 C11 H11B 108.1
C9 C11 H11B 108.1
H11A C11 H11B 107.3
C13 C12 C11 114.1(3)
C13 C12 H12A 108.7
C11 C12 H12A 108.7
C13 C12 H12B 108.7
C11 C12 H12B 108.7
H12A C12 H12B 107.6
N2 C13 C12 111.3(3)
N2 C13 H13A 109.4
C12 C13 H13A 109.4
N2 C13 H13B 109.4
C12 C13 H13B 109.4
H13A C13 H13B 108.0
N2 C14 N4 121.7(3)
N2 C14 N3 119.8(3)
N4 C14 N3 118.4(3)
O5 C15 H15A 109.5
O5 C15 H15B 109.5
H15A C15 H15B 109.5
O5 C15 H15C 109.5
H15A C15 H15C 109.5
H15B C15 H15C 109.5
O5 C16 C21 124.5(4)
O5 C16 C17 114.1(3)
C21 C16 C17 121.4(3)
C18 C17 C16 119.6(3)
C18 C17 H17 120.2
C16 C17 H17 120.2
C17 C18 C19 121.2(3)
C17 C18 H18 119.4
C19 C18 H18 119.4
C22 C19 C20 120.7(3)
C22 C19 C18 119.5(3)
C20 C19 C18 119.7(3)
O6 C20 C19 121.4(3)
O6 C20 C21 121.5(3)
C19 C20 C21 117.1(3)
C16 C21 C20 120.9(4)
C16 C21 H21 119.5
C20 C21 H21 119.5
N5 C22 C19 125.1(3)
N5 C22 H22 117.5
C19 C22 H22 117.5
N5 C23 C24 109.6(3)
N5 C23 C25 108.2(3)
C24 C23 C25 113.1(3)
N5 C23 H23 108.6
C24 C23 H23 108.6
C25 C23 H23 108.6
O8 C24 O7 127.0(3)
O8 C24 C23 118.6(3)
O7 C24 C23 114.5(3)
C26 C25 C23 114.6(3)
C26 C25 H25A 108.6
C23 C25 H25A 108.6
C26 C25 H25B 108.6
C23 C25 H25B 108.6
H25A C25 H25B 107.6
C27 C26 C25 112.8(3)
C27 C26 H26A 109.0
C25 C26 H26A 109.0
C27 C26 H26B 109.0
C25 C26 H26B 109.0
H26A C26 H26B 107.8
N6 C27 C26 114.0(3)
N6 C27 H27A 108.8
C26 C27 H27A 108.8
N6 C27 H27B 108.8
C26 C27 H27B 108.8
H27A C27 H27B 107.7
N6 C28 N8 121.3(3)
N6 C28 N7 120.1(3)
N8 C28 N7 118.6(3)
C8 N1 C9 125.7(3)
C8 N1 H1 116(2)
C9 N1 H1 118(2)
C14 N2 C13 123.9(3)
C14 N2 H2 118.0
C13 N2 H2 118.0
C14 N3 H3A 118(3)
C14 N3 H3B 119(2)
H3A N3 H3B 122(4)
C14 N4 H4A 118(2)
C14 N4 H4B 125(3)
H4A N4 H4B 117(3)
C22 N5 C23 124.8(3)
C22 N5 H5 117(2)
C23 N5 H5 118(2)
C28 N6 C27 123.2(3)
C28 N6 H6 118.4
C27 N6 H6 118.4
C28 N7 H7A 115(2)
C28 N7 H7B 115(2)
H7A N7 H7B 127(3)
C28 N8 H8A 121(2)
C28 N8 H8B 120(2)
H8A N8 H8B 118(3)
C2 O1 C1 118.2(3)
C16 O5 C15 118.8(3)
H1W O1W H2W 110.4(17)

loop_
_geom_bond_atom_site_label_1
_geom_bond_atom_site_label_2
_geom_bond_distance
C1 O1 1.434(5)
C1 H1A 0.9600
C1 H1B 0.9600
C1 H1C 0.9600
C2 O1 1.351(4)
C2 C7 1.383(5)
C2 C3 1.390(5)
C3 C4 1.355(5)
C3 H3 0.9300
C4 C5 1.409(4)
C4 H4 0.9300
C5 C8 1.388(5)
C5 C6 1.426(5)
C6 O2 1.286(4)
C6 C7 1.405(5)
C7 H7 0.9300
C8 N1 1.297(4)
C8 H8 0.9300
C9 N1 1.455(4)
C9 C11 1.535(5)
C9 C10 1.537(4)
C9 H9 0.9800
C10 O4 1.241(4)
C10 O3 1.245(4)
C11 C12 1.518(5)
C11 H11A 0.9700
C11 H11B 0.9700
C12 C13 1.512(5)
C12 H12A 0.9700
C12 H12B 0.9700
C13 N2 1.448(4)
C13 H13A 0.9700
C13 H13B 0.9700
C14 N2 1.309(4)
C14 N4 1.323(4)
C14 N3 1.330(4)
C15 O5 1.418(5)
C15 H15A 0.9600
C15 H15B 0.9600
C15 H15C 0.9600
C16 O5 1.346(4)
C16 C21 1.366(5)
C16 C17 1.393(6)
C17 C18 1.336(5)
C17 H17 0.9300
C18 C19 1.428(5)
C18 H18 0.9300
C19 C22 1.394(5)
C19 C20 1.412(5)
C20 O6 1.286(4)
C20 C21 1.420(5)
C21 H21 0.9300
C22 N5 1.282(4)
C22 H22 0.9300
C23 N5 1.454(4)
C23 C24 1.525(4)
C23 C25 1.535(5)
C23 H23 0.9800
C24 O8 1.235(4)
C24 O7 1.253(4)
C25 C26 1.523(5)
C25 H25A 0.9700
C25 H25B 0.9700
C26 C27 1.507(6)
C26 H26A 0.9700
C26 H26B 0.9700
C27 N6 1.452(4)
C27 H27A 0.9700
C27 H27B 0.9700
C28 N6 1.300(4)
C28 N8 1.321(4)
C28 N7 1.326(4)
N1 H1 0.891(10)
N2 H2 0.8600
N3 H3A 0.894(10)
N3 H3B 0.892(10)
N4 H4A 0.898(10)
N4 H4B 0.894(10)
N5 H5 0.896(10)
N6 H6 0.8600
N7 H7A 0.893(10)
N7 H7B 0.896(10)
N8 H8A 0.898(10)
N8 H8B 0.893(10)
O1W H1W 0.940(10)
O1W H2W 0.937(10)

loop_
_geom_hbond_atom_site_label_D
_geom_hbond_atom_site_label_H
_geom_hbond_atom_site_label_A
_geom_hbond_site_symmetry_A
_geom_hbond_distance_DH
_geom_hbond_distance_HA
_geom_hbond_distance_DA
_geom_hbond_angle_DHA
_geom_hbond_publ_flag
N1 H1 O2 . 0.891(10) 1.94(3) 2.638(4) 134(3) yes
N4 H4A O4 . 0.898(10) 2.059(14) 2.935(4) 165(3) yes
N5 H5 O6 . 0.896(10) 1.90(3) 2.600(4) 134(3) yes
N8 H8A O7 . 0.898(10) 2.034(14) 2.914(4) 166(3) yes
N2 H2 O2 1_545 0.86 1.92 2.758(4) 166.1 yes
N3 H3A O3 1_545 0.894(10) 2.58(3) 3.333(4) 142(3) yes
N3 H3B O4 2_545 0.892(10) 1.928(12) 2.817(4) 175(4) yes
N4 H4B O3 2_545 0.894(10) 2.025(12) 2.912(4) 171(3) yes
N6 H6 O6 1_565 0.86 1.89 2.705(4) 158.4 yes
N7 H7A O8 1_565 0.893(10) 2.50(3) 3.202(4) 135(3) yes
N7 H7B O7 2_656 0.896(10) 1.909(12) 2.800(4) 173(3) yes
N8 H8B O8 2_656 0.893(10) 2.054(16) 2.911(4) 161(3) yes
O1W H1W O2 1_655 0.940(10) 2.33(6) 2.882(5) 117(4) no
O1W H2W O3 1_655 0.937(10) 1.98(2) 2.881(5) 159(6) yes
C15 H15C O1W 1_545 0.96 2.56 3.451(7) 155.0 yes
C22 H22 O1W . 0.93 2.53 3.359(6) 149.2 yes
C1 H1C Cg1 2_546 0.96 2.96 3.669(4) 132 yes
C15 H15C Cg2 2_655 0.96 2.98 3.762(5) 139 yes

loop_
_geom_torsion_atom_site_label_1
_geom_torsion_atom_site_label_2
_geom_torsion_atom_site_label_3
_geom_torsion_atom_site_label_4
_geom_torsion
O1 C2 C3 C4 -178.2(3)
C7 C2 C3 C4 2.5(5)
C2 C3 C4 C5 -1.2(5)
C3 C4 C5 C8 179.9(3)
C3 C4 C5 C6 -1.0(5)
C8 C5 C6 O2 1.2(5)
C4 C5 C6 O2 -177.9(3)
C8 C5 C6 C7 -178.9(3)
C4 C5 C6 C7 2.0(4)
O1 C2 C7 C6 179.3(3)
C3 C2 C7 C6 -1.5(5)
O2 C6 C7 C2 179.1(3)
C5 C6 C7 C2 -0.8(5)
C4 C5 C8 N1 178.1(3)
C6 C5 C8 N1 -1.1(5)
N1 C9 C10 O4 167.8(3)
C11 C9 C10 O4 -71.5(4)
N1 C9 C10 O3 -14.6(4)
C11 C9 C10 O3 106.2(4)
N1 C9 C11 C12 178.7(3)
C10 C9 C11 C12 57.7(4)
C9 C11 C12 C13 55.3(4)
C11 C12 C13 N2 -179.3(3)
O5 C16 C17 C18 -178.4(3)
C21 C16 C17 C18 2.5(6)
C16 C17 C18 C19 -0.8(6)
C17 C18 C19 C22 -178.7(3)
C17 C18 C19 C20 -1.8(5)
C22 C19 C20 O6 -0.7(5)
C18 C19 C20 O6 -177.6(4)
C22 C19 C20 C21 179.5(3)
C18 C19 C20 C21 2.6(5)
O5 C16 C21 C20 179.4(4)
C17 C16 C21 C20 -1.6(6)
O6 C20 C21 C16 179.2(4)
C19 C20 C21 C16 -1.0(6)
C20 C19 C22 N5 0.0(5)
C18 C19 C22 N5 176.9(3)
N5 C23 C24 O8 -18.7(4)
C25 C23 C24 O8 102.2(4)
N5 C23 C24 O7 161.9(3)
C25 C23 C24 O7 -77.3(4)
N5 C23 C25 C26 -178.7(3)
C24 C23 C25 C26 59.7(4)
C23 C25 C26 C27 57.0(4)
C25 C26 C27 N6 -179.2(3)
C5 C8 N1 C9 -174.4(3)
C11 C9 N1 C8 60.9(4)
C10 C9 N1 C8 -176.2(3)
N4 C14 N2 C13 6.0(5)
N3 C14 N2 C13 -175.9(3)
C12 C13 N2 C14 79.9(4)
C19 C22 N5 C23 -177.9(3)
C24 C23 N5 C22 -155.8(3)
C25 C23 N5 C22 80.4(4)
N8 C28 N6 C27 -1.6(6)
N7 C28 N6 C27 178.4(3)
C26 C27 N6 C28 83.0(5)
C7 C2 O1 C1 -11.4(5)
C3 C2 O1 C1 169.3(3)
C21 C16 O5 C15 -9.9(6)
C17 C16 O5 C15 171.0(4)
